data_4338572
loop_
_publ_author_name
'Otero, Antonio'
'Fern\'andez-Baeza, Juan'
'Tejeda, Juan'
'Lara-S\'anchez, Agust\'in'
'S\'anchez-Molina, Margarita'
'Franco, Sonia'
'L\'opez-Solera, Isabel'
'Rodr\'iguez, Ana M'
'S\'anchez-Barba, Luis F'
'Morante-Zarcero, Sonia'
'Garc\'es, Andr\'es'

_publ_section_title
;
 On the Search for NNO-Donor Enantiopure Scorpionate Ligands and Their
 Coordination to Group 4 Metals
;
_journal_coden_ASTM INOCAJ
_journal_issue 12
_journal_name_full 'Inorganic chemistry'
_journal_page_first 5540
_journal_page_last 5554
_journal_paper_doi 10.1021/ic900352e
_journal_volume 48
_journal_year 2009
_chemical_formula_sum 'C16 H26 N4 O'
_chemical_formula_weight 290.41
_space_group_IT_number 2
_symmetry_cell_setting triclinic
_symmetry_space_group_name_Hall '-P 1'
_symmetry_space_group_name_H-M 'P -1'
_atom_sites_solution_hydrogens geom
_atom_sites_solution_primary direct
_atom_sites_solution_secondary difmap
_audit_creation_method SHELXL-97
_cell_angle_alpha 94.87(3)
_cell_angle_beta 91.59(3)
_cell_angle_gamma 102.00(3)
_cell_formula_units_Z 4
_cell_length_a 8.619(16)
_cell_length_b 13.93(3)
_cell_length_c 14.29(3)
_cell_measurement_temperature 180(2)
_cell_volume 1670(6)
_computing_cell_refinement 'Bruker SAINT'
_computing_data_collection 'Bruker APEX'
_computing_data_reduction 'Bruker SHELXTL'
_computing_molecular_graphics 'Bruker SHELXTL'
_computing_publication_material 'Bruker SHELXTL'
_computing_structure_refinement 'SHELXL-97 (Sheldrick, 1997)'
_computing_structure_solution 'SHELXS-97 (Sheldrick, 1990)'
_diffrn_ambient_temperature 180(2)
_diffrn_measured_fraction_theta_full 0.941
_diffrn_measured_fraction_theta_max 0.941
_diffrn_measurement_device_type 'CCD area detector'
_diffrn_measurement_method 'omega scan'
_diffrn_radiation_monochromator graphite
_diffrn_radiation_source 'fine-focus sealed tube'
_diffrn_radiation_type MoK\a
_diffrn_radiation_wavelength 0.71073
_diffrn_reflns_av_R_equivalents 0.1206
_diffrn_reflns_av_sigmaI/netI 0.1368
_diffrn_reflns_limit_h_max 7
_diffrn_reflns_limit_h_min -8
_diffrn_reflns_limit_k_max 13
_diffrn_reflns_limit_k_min -13
_diffrn_reflns_limit_l_max 13
_diffrn_reflns_limit_l_min -13
_diffrn_reflns_number 6003
_diffrn_reflns_theta_full 19.73
_diffrn_reflns_theta_max 19.73
_diffrn_reflns_theta_min 1.98
_exptl_absorpt_coefficient_mu 0.075
_exptl_absorpt_correction_T_max 1
_exptl_absorpt_correction_T_min 0.081807
_exptl_absorpt_correction_type Semi-empirical
_exptl_absorpt_process_details SADABS
_exptl_crystal_colour Colorless
_exptl_crystal_density_diffrn 1.155
_exptl_crystal_density_method 'not measured'
_exptl_crystal_description Prismatic
_exptl_crystal_F_000 632
_exptl_crystal_size_max 0.53
_exptl_crystal_size_mid 0.25
_exptl_crystal_size_min 0.18
_refine_diff_density_max 0.296
_refine_diff_density_min -0.320
_refine_diff_density_rms 0.090
_refine_ls_extinction_coef 0.013(4)
_refine_ls_extinction_expression Fc^*^=kFc[1+0.001xFc^2^\l^3^/sin(2\q)]^-1/4^
_refine_ls_extinction_method SHELXL
_refine_ls_goodness_of_fit_ref 0.975
_refine_ls_hydrogen_treatment mixed
_refine_ls_matrix_type full
_refine_ls_number_parameters 396
_refine_ls_number_reflns 2823
_refine_ls_number_restraints 0
_refine_ls_restrained_S_all 0.975
_refine_ls_R_factor_all 0.1300
_refine_ls_R_factor_gt 0.0871
_refine_ls_shift/su_max 0.007
_refine_ls_shift/su_mean 0.000
_refine_ls_structure_factor_coef Fsqd
_refine_ls_weighting_details 'calc w=1/[\s^2^(Fo^2^)+(0.1292P)^2^+0.0000P] where P=(Fo^2^+2Fc^2^)/3'
_refine_ls_weighting_scheme calc
_refine_ls_wR_factor_gt 0.1994
_refine_ls_wR_factor_ref 0.2282
_reflns_number_gt 1668
_reflns_number_total 2823
_reflns_threshold_expression >2sigma(I)
_cod_data_source_file ic900352e_si_001.cif
_cod_data_source_block 3
_cod_depositor_comments
;
The following automatic conversions were performed:

'_symmetry_cell_setting' value 'Triclinic' changed to 'triclinic'
according to
/usr/data/users/saulius/automatic-downloads/retrospective/ACS/lib/dictionaries/cif_core.dic
dictionary named 'cif_core.dic' version 2.4.2 from 2011-04-26.

Automatic conversion script
Id: cif_fix_values 2281 2013-09-26 08:29:07Z andrius 
;
_cod_original_cell_volume 1670(5)
_cod_original_sg_symbol_H-M P-1
_cod_database_code 4338572

loop_
_symmetry_equiv_pos_as_xyz
'x, y, z'
'-x, -y, -z'

loop_
_atom_site_label
_atom_site_type_symbol
_atom_site_fract_x
_atom_site_fract_y
_atom_site_fract_z
_atom_site_U_iso_or_equiv
_atom_site_adp_type
_atom_site_occupancy
_atom_site_symmetry_multiplicity
_atom_site_calc_flag
_atom_site_refinement_flags
N1 N 0.3167(6) 0.6018(4) 0.4330(4) 0.0448(14) Uani 1 1 d .
N3 N 0.3984(6) 0.7239(3) 0.5587(4) 0.0462(15) Uani 1 1 d .
N2 N 0.3970(7) 0.6198(4) 0.3526(4) 0.0550(16) Uani 1 1 d .
N4 N 0.3629(6) 0.7123(4) 0.6504(4) 0.0490(15) Uani 1 1 d .
C2 C 0.2734(8) 0.6812(5) 0.4890(4) 0.0472(18) Uani 1 1 d .
H2 H 0.1831 0.6509 0.5243 0.057 Uiso 1 1 calc R
C13 C 0.1495(7) 0.8337(5) 0.4851(4) 0.0476(18) Uani 1 1 d .
C5 C 0.3058(8) 0.5073(5) 0.4517(5) 0.0472(18) Uani 1 1 d .
C10 C 0.4895(10) 0.7598(5) 0.7011(5) 0.0532(19) Uani 1 1 d .
C16 C 0.0719(9) 0.8847(5) 0.4141(5) 0.073(2) Uani 1 1 d .
H16A H 0.0319 0.9375 0.4458 0.109 Uiso 1 1 calc R
H16B H -0.0142 0.8383 0.3809 0.109 Uiso 1 1 calc R
H16C H 0.1484 0.9108 0.3703 0.109 Uiso 1 1 calc R
C8 C 0.5461(8) 0.7804(4) 0.5545(5) 0.0486(18) Uani 1 1 d .
C7 C 0.2273(8) 0.4728(5) 0.5355(5) 0.068(2) Uani 1 1 d .
H7A H 0.1143 0.4616 0.5246 0.102 Uiso 1 1 calc R
H7B H 0.2597 0.5216 0.5878 0.102 Uiso 1 1 calc R
H7C H 0.2563 0.4124 0.5493 0.102 Uiso 1 1 calc R
C11 C 0.6180(8) 0.8054(5) 0.4642(5) 0.068(2) Uani 1 1 d .
H11A H 0.6315 0.7463 0.4287 0.102 Uiso 1 1 calc R
H11B H 0.7195 0.8494 0.4766 0.102 Uiso 1 1 calc R
H11C H 0.5496 0.8367 0.4288 0.102 Uiso 1 1 calc R
C6 C 0.5192(9) 0.5255(5) 0.2382(5) 0.077(2) Uani 1 1 d .
H6A H 0.4458 0.5056 0.1849 0.115 Uiso 1 1 calc R
H6B H 0.5817 0.4767 0.2444 0.115 Uiso 1 1 calc R
H6C H 0.5878 0.5876 0.2294 0.115 Uiso 1 1 calc R
C4 C 0.3780(9) 0.4652(5) 0.3830(6) 0.063(2) Uani 1 1 d .
H4 H 0.3901 0.4002 0.3767 0.075 Uiso 1 1 calc R
C15 C 0.2814(8) 0.9098(5) 0.5379(5) 0.075(2) Uani 1 1 d .
H15A H 0.3632 0.9320 0.4957 0.113 Uiso 1 1 calc R
H15B H 0.3250 0.8808 0.5883 0.113 Uiso 1 1 calc R
H15C H 0.2394 0.9647 0.5631 0.113 Uiso 1 1 calc R
C9 C 0.6059(8) 0.8010(5) 0.6431(6) 0.057(2) Uani 1 1 d .
H9 H 0.7072 0.8364 0.6622 0.069 Uiso 1 1 calc R
C3 C 0.4306(8) 0.5359(7) 0.3239(5) 0.058(2) Uani 1 1 d .
C12 C 0.4967(9) 0.7598(5) 0.8040(4) 0.078(2) Uani 1 1 d .
H12A H 0.3909 0.7484 0.8263 0.117 Uiso 1 1 calc R
H12B H 0.5557 0.8224 0.8317 0.117 Uiso 1 1 calc R
H12C H 0.5480 0.7086 0.8213 0.117 Uiso 1 1 calc R
C14 C 0.0294(8) 0.7926(5) 0.5543(4) 0.069(2) Uani 1 1 d .
H14A H -0.0197 0.8440 0.5806 0.104 Uiso 1 1 calc R
H14B H 0.0818 0.7671 0.6037 0.104 Uiso 1 1 calc R
H14C H -0.0502 0.7407 0.5225 0.104 Uiso 1 1 calc R
O1A O 0.4421(5) 0.7489(3) 0.2100(3) 0.0632(14) Uani 1 1 d .
H1A H 0.4059 0.7124 0.2498 0.095 Uiso 1 1 calc R
C5A C 0.2049(8) 0.5433(6) 0.0559(5) 0.057(2) Uani 1 1 d .
C2A C 0.2449(8) 0.7247(5) 0.0906(5) 0.0506(18) Uani 1 1 d .
H2A H 0.3295 0.7241 0.0463 0.061 Uiso 1 1 calc R
C13A C 0.3988(8) 0.8962(5) 0.1584(5) 0.0556(19) Uani 1 1 d .
C3A C 0.0788(8) 0.5052(6) 0.1821(5) 0.057(2) Uani 1 1 d .
C1A C 0.3231(8) 0.7923(5) 0.1748(5) 0.0509(18) Uani 1 1 d .
H1A H 0.2442 0.7941 0.2227 0.061 Uiso 1 1 calc R
C9A C -0.0781(10) 0.8088(6) -0.0124(7) 0.080(2) Uani 1 1 d .
H9A H -0.1750 0.8277 -0.0184 0.096 Uiso 1 1 calc R
C7A C 0.2847(9) 0.5464(5) -0.0335(5) 0.085(2) Uani 1 1 d .
H7D H 0.2342 0.5822 -0.0753 0.127 Uiso 1 1 calc R
H7E H 0.2779 0.4805 -0.0614 0.127 Uiso 1 1 calc R
H7F H 0.3942 0.5786 -0.0222 0.127 Uiso 1 1 calc R
C6A C -0.0036(9) 0.4524(5) 0.2559(5) 0.082(2) Uani 1 1 d .
H6D H -0.0555 0.4956 0.2935 0.122 Uiso 1 1 calc R
H6E H 0.0716 0.4299 0.2949 0.122 Uiso 1 1 calc R
H6F H -0.0811 0.3969 0.2281 0.122 Uiso 1 1 calc R
C4A C 0.1350(9) 0.4663(5) 0.1001(6) 0.068(2) Uani 1 1 d .
H4A H 0.1257 0.4000 0.0800 0.082 Uiso 1 1 calc R
C8A C -0.0213(11) 0.7742(5) 0.0636(6) 0.066(2) Uani 1 1 d .
C10A C 0.0344(13) 0.8112(6) -0.0804(6) 0.079(2) Uani 1 1 d .
C16A C 0.2776(10) 0.9549(5) 0.1322(5) 0.087(3) Uani 1 1 d .
H16D H 0.2301 0.9299 0.0710 0.130 Uiso 1 1 calc R
H16E H 0.3289 1.0229 0.1313 0.130 Uiso 1 1 calc R
H16F H 0.1969 0.9492 0.1776 0.130 Uiso 1 1 calc R
C17A C 0.4896(9) 0.9461(5) 0.2472(5) 0.084(3) Uani 1 1 d .
H17D H 0.4185 0.9451 0.2977 0.126 Uiso 1 1 calc R
H17E H 0.5369 1.0131 0.2378 0.126 Uiso 1 1 calc R
H17F H 0.5714 0.9118 0.2625 0.126 Uiso 1 1 calc R
N2A N 0.1183(7) 0.6014(5) 0.1903(4) 0.0541(16) Uani 1 1 d .
N3A N 0.1214(8) 0.7574(4) 0.0390(4) 0.0598(17) Uani 1 1 d .
N1A N 0.1944(6) 0.6237(4) 0.1104(4) 0.0530(16) Uani 1 1 d .
N4A N 0.1550(8) 0.7777(5) -0.0500(5) 0.0725(19) Uani 1 1 d .
C15A C 0.5162(9) 0.8974(6) 0.0799(5) 0.085(3) Uani 1 1 d .
H15D H 0.5855 0.8536 0.0917 0.127 Uiso 1 1 calc R
H15E H 0.5778 0.9630 0.0782 0.127 Uiso 1 1 calc R
H15F H 0.4588 0.8762 0.0207 0.127 Uiso 1 1 calc R
C11A C -0.0904(9) 0.7592(6) 0.1553(5) 0.088(3) Uani 1 1 d .
H11D H -0.1994 0.7651 0.1519 0.132 Uiso 1 1 calc R
H11E H -0.0323 0.8080 0.2021 0.132 Uiso 1 1 calc R
H11F H -0.0846 0.6947 0.1721 0.132 Uiso 1 1 calc R
C12A C 0.0294(12) 0.8433(8) -0.1766(6) 0.126(4) Uani 1 1 d .
H12D H 0.0254 0.9119 -0.1729 0.189 Uiso 1 1 calc R
H12E H -0.0632 0.8053 -0.2114 0.189 Uiso 1 1 calc R
H12F H 0.1228 0.8336 -0.2079 0.189 Uiso 1 1 calc R
C1 C 0.2122(7) 0.7514(4) 0.4301(4) 0.0435(17) Uani 1 1 d .
H1 H 0.2957 0.7807 0.3896 0.052 Uiso 1 1 calc R
O1 O 0.0842(5) 0.6940(3) 0.3739(3) 0.0580(13) Uani 1 1 d .
H1 H 0.1171 0.6728 0.3247 0.087 Uiso 1 1 calc R

loop_
_atom_site_aniso_label
_atom_site_aniso_U_11
_atom_site_aniso_U_22
_atom_site_aniso_U_33
_atom_site_aniso_U_23
_atom_site_aniso_U_13
_atom_site_aniso_U_12
N1 0.037(4) 0.060(4) 0.043(4) -0.003(3) 0.029(3) 0.021(3)
N3 0.032(4) 0.055(3) 0.053(4) -0.004(3) 0.020(3) 0.011(3)
N2 0.060(4) 0.056(4) 0.059(4) 0.001(3) 0.028(4) 0.035(3)
N4 0.041(4) 0.059(3) 0.050(4) -0.004(3) 0.028(3) 0.020(3)
C2 0.026(4) 0.062(4) 0.054(4) -0.012(4) 0.023(4) 0.012(4)
C13 0.030(4) 0.065(4) 0.057(4) -0.005(4) 0.023(4) 0.034(4)
C5 0.035(4) 0.049(5) 0.062(5) 0.008(4) 0.023(4) 0.017(4)
C10 0.048(5) 0.064(5) 0.048(5) -0.002(4) 0.021(5) 0.012(4)
C16 0.063(5) 0.083(5) 0.083(5) -0.004(4) 0.027(5) 0.041(4)
C8 0.026(5) 0.053(4) 0.073(6) 0.005(4) 0.025(5) 0.018(4)
C7 0.059(5) 0.066(5) 0.081(5) 0.012(4) 0.019(5) 0.015(4)
C11 0.037(5) 0.088(5) 0.079(5) 0.010(4) 0.021(4) 0.009(4)
C6 0.079(6) 0.104(6) 0.067(5) -0.001(4) 0.045(5) 0.062(5)
C4 0.056(5) 0.062(5) 0.074(6) -0.009(5) 0.018(5) 0.026(4)
C15 0.048(5) 0.064(5) 0.111(6) -0.021(4) 0.015(5) 0.016(4)
C9 0.034(5) 0.069(5) 0.071(6) -0.011(4) -0.004(5) 0.022(4)
C3 0.047(5) 0.071(6) 0.060(5) 0.003(5) 0.019(4) 0.024(5)
C12 0.085(6) 0.090(5) 0.060(5) 0.002(4) 0.021(5) 0.021(5)
C14 0.046(5) 0.103(5) 0.065(5) -0.007(4) 0.036(4) 0.031(4)
O1A 0.050(3) 0.078(3) 0.066(3) 0.015(2) 0.021(3) 0.018(3)
C5A 0.043(5) 0.074(6) 0.058(5) -0.014(5) 0.025(4) 0.023(4)
C2A 0.032(4) 0.062(5) 0.065(5) 0.003(4) 0.030(4) 0.022(4)
C13A 0.049(5) 0.063(5) 0.057(5) 0.003(4) 0.018(4) 0.016(4)
C3A 0.044(5) 0.066(6) 0.062(6) 0.007(5) 0.025(4) 0.007(4)
C1A 0.033(4) 0.063(5) 0.065(5) 0.003(4) 0.020(4) 0.027(4)
C9A 0.062(6) 0.115(6) 0.076(6) 0.000(5) 0.000(6) 0.051(5)
C7A 0.087(6) 0.103(6) 0.070(5) -0.011(4) 0.051(5) 0.037(5)
C6A 0.074(6) 0.092(5) 0.075(5) 0.005(5) 0.027(5) 0.008(5)
C4A 0.064(6) 0.060(5) 0.081(6) -0.006(5) 0.030(5) 0.015(4)
C8A 0.051(6) 0.083(5) 0.072(6) -0.003(5) 0.023(6) 0.035(4)
C10A 0.080(7) 0.110(7) 0.059(6) 0.008(5) 0.016(6) 0.046(6)
C16A 0.087(7) 0.069(5) 0.109(6) 0.011(5) 0.006(5) 0.024(5)
C17A 0.077(6) 0.078(5) 0.092(6) 0.003(5) 0.013(5) 0.005(5)
N2A 0.046(4) 0.071(5) 0.047(4) -0.001(3) 0.033(3) 0.017(3)
N3A 0.057(5) 0.077(4) 0.051(5) 0.003(3) 0.020(4) 0.026(4)
N1A 0.048(4) 0.067(5) 0.048(4) -0.003(4) 0.027(3) 0.021(3)
N4A 0.072(5) 0.105(5) 0.052(5) 0.015(3) 0.024(4) 0.039(4)
C15A 0.074(6) 0.098(6) 0.085(6) 0.025(5) 0.027(5) 0.015(5)
C11A 0.060(6) 0.131(7) 0.085(6) 0.009(5) 0.031(5) 0.041(5)
C12A 0.139(9) 0.192(10) 0.075(6) 0.036(6) 0.019(6) 0.085(8)
C1 0.016(4) 0.061(4) 0.057(4) 0.000(4) 0.020(3) 0.017(4)
O1 0.035(3) 0.081(3) 0.059(3) -0.012(3) 0.020(2) 0.022(2)

loop_
_atom_type_symbol
_atom_type_description
_atom_type_scat_dispersion_real
_atom_type_scat_dispersion_imag
_atom_type_scat_source
C C 0.0033 0.0016 'International Tables Vol C Tables 4.2.6.8 and 6.1.1.4'
H H 0.0000 0.0000 'International Tables Vol C Tables 4.2.6.8 and 6.1.1.4'
N N 0.0061 0.0033 'International Tables Vol C Tables 4.2.6.8 and 6.1.1.4'
O O 0.0106 0.0060 'International Tables Vol C Tables 4.2.6.8 and 6.1.1.4'

loop_
_geom_angle_atom_site_label_1
_geom_angle_atom_site_label_2
_geom_angle_atom_site_label_3
_geom_angle
C5 N1 N2 110.5(5)
C5 N1 C2 129.2(7)
N2 N1 C2 119.8(6)
C8 N3 N4 110.1(5)
C8 N3 C2 133.6(6)
N4 N3 C2 116.2(5)
C3 N2 N1 104.4(5)
C10 N4 N3 105.8(5)
N1 C2 N3 110.0(5)
N1 C2 C1 112.4(5)
N3 C2 C1 116.7(5)
C16 C13 C14 109.6(6)
C16 C13 C15 107.9(6)
C14 C13 C15 108.8(5)
C16 C13 C1 106.8(5)
C14 C13 C1 111.3(5)
C15 C13 C1 112.3(5)
C4 C5 N1 106.4(6)
C4 C5 C7 134.0(8)
N1 C5 C7 119.7(7)
N4 C10 C9 110.0(6)
N4 C10 C12 121.0(7)
C9 C10 C12 128.9(7)
C9 C8 N3 106.6(6)
C9 C8 C11 130.8(7)
N3 C8 C11 122.5(7)
C5 C4 C3 106.8(7)
C8 C9 C10 107.5(6)
N2 C3 C4 111.9(7)
N2 C3 C6 120.7(8)
C4 C3 C6 127.4(8)
N1A C5A C4A 106.7(7)
N1A C5A C7A 123.2(8)
C4A C5A C7A 130.1(8)
N1A C2A N3A 111.3(5)
N1A C2A C1A 113.4(6)
N3A C2A C1A 116.3(6)
C1A C13A C17A 108.8(6)
C1A C13A C16A 112.2(6)
C17A C13A C16A 108.6(6)
C1A C13A C15A 110.5(6)
C17A C13A C15A 108.0(6)
C16A C13A C15A 108.6(6)
N2A C3A C4A 110.8(6)
N2A C3A C6A 120.9(7)
C4A C3A C6A 128.2(8)
O1A C1A C13A 107.4(6)
O1A C1A C2A 106.2(5)
C13A C1A C2A 117.4(6)
C8A C9A C10A 107.5(8)
C5A C4A C3A 106.1(6)
C9A C8A N3A 104.5(7)
C9A C8A C11A 130.0(9)
N3A C8A C11A 125.5(8)
N4A C10A C9A 110.5(7)
N4A C10A C12A 120.5(10)
C9A C10A C12A 129.0(10)
C3A N2A N1A 104.3(5)
C8A N3A N4A 112.8(6)
C8A N3A C2A 132.1(7)
N4A N3A C2A 115.1(8)
C5A N1A N2A 112.0(6)
C5A N1A C2A 127.5(7)
N2A N1A C2A 120.4(6)
C10A N4A N3A 104.6(7)
O1 C1 C2 106.0(5)
O1 C1 C13 107.1(5)
C2 C1 C13 115.5(5)

loop_
_geom_bond_atom_site_label_1
_geom_bond_atom_site_label_2
_geom_bond_distance
N1 C5 1.351(8)
N1 N2 1.373(7)
N1 C2 1.428(8)
N3 C8 1.357(8)
N3 N4 1.369(7)
N3 C2 1.442(7)
N2 C3 1.298(8)
N4 C10 1.315(7)
C2 C1 1.508(8)
C13 C16 1.504(9)
C13 C14 1.511(8)
C13 C15 1.516(8)
C13 C1 1.534(9)
C5 C4 1.335(9)
C5 C7 1.459(9)
C10 C9 1.382(9)
C10 C12 1.469(9)
C8 C9 1.339(8)
C8 C11 1.483(9)
C6 C3 1.474(9)
C4 C3 1.366(9)
O1A C1A 1.397(7)
C5A N1A 1.329(8)
C5A C4A 1.334(8)
C5A C7A 1.466(9)
C2A N1A 1.439(8)
C2A N3A 1.448(9)
C2A C1A 1.512(8)
C13A C1A 1.501(9)
C13A C17A 1.508(8)
C13A C16A 1.512(10)
C13A C15A 1.529(9)
C3A N2A 1.307(8)
C3A C4A 1.391(9)
C3A C6A 1.453(9)
C9A C8A 1.345(9)
C9A C10A 1.389(11)
C8A N3A 1.351(9)
C8A C11A 1.467(10)
C10A N4A 1.304(9)
C10A C12A 1.483(11)
N2A N1A 1.359(7)
N3A N4A 1.352(8)
C1 O1 1.405(6)
